data_7159903
loop_
_publ_author_name
'Bora, Surjya Kumar'
'Biswas, Subhamoy'
'Behera, Bipin Kumar'
'Saikia, Anil K.'

_publ_section_title
;
 Stereoselective synthesis of <i>gem</i>-dihalopiperidines <i>via</i> the
 halo-aza-Prins cyclization reaction: access to piperidin-4-ones and
 pyridines.
;
_journal_issue 19
_journal_name_full 'Organic &amp; biomolecular chemistry'
_journal_page_first 3893
_journal_page_last 3903
_journal_paper_doi 10.1039/d4ob00338a
_journal_volume 22
_journal_year 2024
_chemical_formula_sum 'C18 H18 Br Cl2 N O2 S'
_chemical_formula_weight 463.20
_space_group_crystal_system monoclinic
_space_group_IT_number 14
_space_group_name_Hall '-P 2ybc'
_space_group_name_H-M_alt 'P 1 21/c 1'
_atom_sites_solution_hydrogens geom
_audit_block_doi 10.5517/ccdc.csd.cc2hp74l
_audit_creation_method SHELXL-2019/1
_audit_update_record
;
2023-12-14 deposited with the CCDC.	2024-04-16 downloaded from the CCDC.
;
_cell_angle_alpha 90
_cell_angle_beta 112.195(5)
_cell_angle_gamma 90
_cell_formula_units_Z 4
_cell_length_a 11.812(2)
_cell_length_b 15.310(3)
_cell_length_c 11.343(2)
_cell_measurement_reflns_used 9900
_cell_measurement_temperature 298(2)
_cell_measurement_theta_max 28.11
_cell_measurement_theta_min 2.29
_cell_volume 1899.3(6)
_computing_structure_refinement 'SHELXL-2019/1 (Sheldrick, 2019)'
_diffrn_ambient_temperature 298(2)
_diffrn_measured_fraction_theta_full 0.999
_diffrn_measured_fraction_theta_max 0.996
_diffrn_measurement_device_type 'Bruker APEX-II CCD'
_diffrn_measurement_method '\f and \w scans'
_diffrn_radiation_type MoK\a
_diffrn_radiation_wavelength 0.71073
_diffrn_reflns_av_R_equivalents 0.0589
_diffrn_reflns_av_unetI/netI 0.0251
_diffrn_reflns_Laue_measured_fraction_full 0.999
_diffrn_reflns_Laue_measured_fraction_max 0.996
_diffrn_reflns_limit_h_max 15
_diffrn_reflns_limit_h_min -15
_diffrn_reflns_limit_k_max 20
_diffrn_reflns_limit_k_min -20
_diffrn_reflns_limit_l_max 15
_diffrn_reflns_limit_l_min -15
_diffrn_reflns_number 62323
_diffrn_reflns_point_group_measured_fraction_full 0.999
_diffrn_reflns_point_group_measured_fraction_max 0.996
_diffrn_reflns_theta_full 25.242
_diffrn_reflns_theta_max 28.244
_diffrn_reflns_theta_min 2.289
_exptl_absorpt_coefficient_mu 2.567
_exptl_absorpt_correction_type none
_exptl_crystal_colour Colorless
_exptl_crystal_density_diffrn 1.620
_exptl_crystal_description Block
_exptl_crystal_F_000 936
_exptl_transmission_factor_max 0.7457
_exptl_transmission_factor_min 0.4346
_refine_diff_density_max 1.287
_refine_diff_density_min -1.557
_refine_diff_density_rms 0.123
_refine_ls_extinction_method none
_refine_ls_goodness_of_fit_ref 1.071
_refine_ls_hydrogen_treatment constr
_refine_ls_matrix_type full
_refine_ls_number_parameters 227
_refine_ls_number_reflns 4681
_refine_ls_number_restraints 0
_refine_ls_restrained_S_all 1.071
_refine_ls_R_factor_all 0.0746
_refine_ls_R_factor_gt 0.0596
_refine_ls_shift/su_max 0.001
_refine_ls_shift/su_mean 0.000
_refine_ls_structure_factor_coef Fsqd
_refine_ls_weighting_details 'w=1/[\s^2^(Fo^2^)+(0.1146P)^2^+4.8817P] where P=(Fo^2^+2Fc^2^)/3'
_refine_ls_weighting_scheme calc
_refine_ls_wR_factor_gt 0.1888
_refine_ls_wR_factor_ref 0.2070
_reflns_Friedel_coverage 0.000
_reflns_number_gt 3813
_reflns_number_total 4681
_reflns_threshold_expression 'I > 2\s(I)'
_cod_data_source_file d4ob00338a3.cif
_cod_data_source_block surjya_NTs_0ma_a
_cod_depositor_comments 'Adding full bibliography for 7159903.cif.'
_cod_original_sg_symbol_H-M 'P 21/c'
_cod_database_code 7159903
_shelx_shelxl_version_number 2019/1
_shelx_space_group_comment
;
The symmetry employed for this shelxl refinement is uniquely defined
by the following loop, which should always be used as a source of
symmetry information in preference to the above space-group names.
They are only intended as comments.
;

loop_
_space_group_symop_operation_xyz
'x, y, z'
'-x, y+1/2, -z+1/2'
'-x, -y, -z'
'x, -y-1/2, z-1/2'

loop_
_atom_site_label
_atom_site_type_symbol
_atom_site_fract_x
_atom_site_fract_y
_atom_site_fract_z
_atom_site_U_iso_or_equiv
_atom_site_adp_type
_atom_site_occupancy
_atom_site_site_symmetry_order
_atom_site_calc_flag
_atom_site_refinement_flags_posn
_atom_site_refinement_flags_adp
_atom_site_refinement_flags_occupancy
_atom_site_disorder_assembly
_atom_site_disorder_group
Br1 Br -0.10224(5) 0.80364(4) 0.17899(5) 0.0565(2) Uani 1 1 d . . . . .
Cl1 Cl 0.13476(11) 0.82213(7) 0.40426(12) 0.0437(3) Uani 1 1 d . . . . .
Cl2 Cl 0.30805(18) 0.42564(11) -0.07157(14) 0.0706(5) Uani 1 1 d . . . . .
S1 S 0.25048(8) 0.51181(6) 0.52229(9) 0.0290(2) Uani 1 1 d . . . . .
O1 O 0.1877(3) 0.4718(2) 0.5942(3) 0.0416(7) Uani 1 1 d . . . . .
O2 O 0.3056(3) 0.45782(19) 0.4560(3) 0.0385(7) Uani 1 1 d . . . . .
N1 N 0.1483(3) 0.5757(2) 0.4150(3) 0.0261(6) Uani 1 1 d . . . . .
C1 C 0.3635(3) 0.5829(3) 0.6234(4) 0.0298(7) Uani 1 1 d . . . . .
C2 C 0.3525(4) 0.6165(3) 0.7321(4) 0.0353(8) Uani 1 1 d . . . . .
H2 H 0.288337 0.599120 0.755325 0.042 Uiso 1 1 calc R U . . .
C3 C 0.4381(4) 0.6761(3) 0.8057(4) 0.0415(10) Uani 1 1 d . . . . .
H3 H 0.430298 0.699392 0.877950 0.050 Uiso 1 1 calc R U . . .
C4 C 0.5360(4) 0.7020(3) 0.7732(5) 0.0404(10) Uani 1 1 d . . . . .
C5 C 0.5459(4) 0.6661(3) 0.6653(5) 0.0420(10) Uani 1 1 d . . . . .
H5 H 0.610664 0.682751 0.642515 0.050 Uiso 1 1 calc R U . . .
C6 C 0.4616(4) 0.6062(3) 0.5907(4) 0.0360(8) Uani 1 1 d . . . . .
H6 H 0.470407 0.581822 0.519611 0.043 Uiso 1 1 calc R U . . .
C7 C 0.6295(5) 0.7672(4) 0.8523(6) 0.0601(15) Uani 1 1 d . . . . .
H7A H 0.707003 0.755026 0.846631 0.090 Uiso 1 1 calc R U . . .
H7B H 0.637353 0.763109 0.939530 0.090 Uiso 1 1 calc R U . . .
H7C H 0.603730 0.825135 0.821228 0.090 Uiso 1 1 calc R U . . .
C8 C 0.1946(3) 0.6249(2) 0.3282(3) 0.0279(7) Uani 1 1 d . . . . .
H8 H 0.264683 0.660927 0.378926 0.034 Uiso 1 1 calc R U . . .
C9 C 0.0922(4) 0.6840(3) 0.2384(4) 0.0328(8) Uani 1 1 d . . . . .
H9A H 0.126852 0.721607 0.191884 0.039 Uiso 1 1 calc R U . . .
H9B H 0.031215 0.647406 0.176822 0.039 Uiso 1 1 calc R U . . .
C10 C 0.0296(4) 0.7404(3) 0.3046(4) 0.0319(8) Uani 1 1 d . . . . .
C11 C -0.0193(4) 0.6837(3) 0.3827(4) 0.0360(9) Uani 1 1 d . . . . .
H11A H -0.081590 0.644979 0.326916 0.043 Uiso 1 1 calc R U . . .
H11B H -0.056830 0.720052 0.427890 0.043 Uiso 1 1 calc R U . . .
C12 C 0.0818(4) 0.6302(3) 0.4771(4) 0.0354(8) Uani 1 1 d . . . . .
H12A H 0.139399 0.669118 0.538065 0.042 Uiso 1 1 calc R U . . .
H12B H 0.047209 0.592368 0.523499 0.042 Uiso 1 1 calc R U . . .
C13 C 0.2306(3) 0.5666(2) 0.2394(4) 0.0297(7) Uani 1 1 d . . . . .
C14 C 0.1541(4) 0.5004(3) 0.1696(4) 0.0367(8) Uani 1 1 d . . . . .
H14 H 0.085050 0.485850 0.186002 0.044 Uiso 1 1 calc R U . . .
C15 C 0.1786(5) 0.4559(3) 0.0766(4) 0.0438(10) Uani 1 1 d . . . . .
H15 H 0.126907 0.411587 0.030442 0.053 Uiso 1 1 calc R U . . .
C16 C 0.2820(5) 0.4782(3) 0.0527(4) 0.0433(10) Uani 1 1 d . . . . .
C17 C 0.3606(5) 0.5416(3) 0.1218(5) 0.0455(10) Uani 1 1 d . . . . .
H17 H 0.430533 0.554926 0.106278 0.055 Uiso 1 1 calc R U . . .
C18 C 0.3346(4) 0.5858(3) 0.2156(4) 0.0388(9) Uani 1 1 d . . . . .
H18 H 0.387776 0.628879 0.263154 0.047 Uiso 1 1 calc R U . . .

loop_
_atom_site_aniso_label
_atom_site_aniso_U_11
_atom_site_aniso_U_22
_atom_site_aniso_U_33
_atom_site_aniso_U_23
_atom_site_aniso_U_13
_atom_site_aniso_U_12
Br1 0.0597(4) 0.0572(4) 0.0487(3) 0.0130(2) 0.0161(3) 0.0205(2)
Cl1 0.0465(6) 0.0363(5) 0.0481(6) -0.0152(4) 0.0177(5) -0.0111(4)
Cl2 0.1055(12) 0.0707(9) 0.0469(7) -0.0115(6) 0.0416(8) 0.0124(8)
S1 0.0300(4) 0.0246(4) 0.0280(4) 0.0022(3) 0.0061(3) -0.0006(3)
O1 0.0427(16) 0.0375(15) 0.0421(16) 0.0111(13) 0.0132(13) -0.0062(13)
O2 0.0428(16) 0.0286(13) 0.0384(15) -0.0045(12) 0.0090(13) 0.0066(12)
N1 0.0251(14) 0.0268(14) 0.0241(14) 0.0019(11) 0.0066(11) -0.0004(11)
C1 0.0264(17) 0.0311(18) 0.0267(17) 0.0015(14) 0.0042(14) 0.0024(14)
C2 0.0332(19) 0.041(2) 0.0295(18) 0.0003(16) 0.0098(15) 0.0022(16)
C3 0.042(2) 0.044(2) 0.033(2) -0.0087(18) 0.0081(18) 0.0023(18)
C4 0.032(2) 0.037(2) 0.041(2) -0.0081(17) 0.0011(17) 0.0003(16)
C5 0.0276(19) 0.049(2) 0.045(2) -0.006(2) 0.0088(17) -0.0050(17)
C6 0.0279(18) 0.043(2) 0.0340(19) -0.0047(17) 0.0082(15) -0.0006(16)
C7 0.046(3) 0.059(3) 0.061(3) -0.021(3) 0.004(2) -0.011(2)
C8 0.0277(16) 0.0273(16) 0.0275(17) -0.0009(13) 0.0090(14) -0.0025(13)
C9 0.039(2) 0.0316(18) 0.0272(18) 0.0028(14) 0.0120(16) 0.0052(15)
C10 0.0320(18) 0.0326(18) 0.0289(18) 0.0030(14) 0.0090(15) 0.0047(15)
C11 0.0304(19) 0.042(2) 0.036(2) 0.0077(17) 0.0129(16) 0.0044(16)
C12 0.0352(19) 0.043(2) 0.0296(18) 0.0070(16) 0.0138(15) 0.0077(17)
C13 0.0320(18) 0.0292(17) 0.0272(17) 0.0009(14) 0.0104(14) 0.0026(14)
C14 0.038(2) 0.035(2) 0.035(2) -0.0026(16) 0.0119(16) -0.0035(16)
C15 0.055(3) 0.037(2) 0.034(2) -0.0078(17) 0.0105(19) -0.0033(19)
C16 0.060(3) 0.041(2) 0.0297(19) 0.0025(17) 0.0180(19) 0.013(2)
C17 0.048(2) 0.049(3) 0.047(3) -0.001(2) 0.027(2) 0.001(2)
C18 0.036(2) 0.040(2) 0.043(2) -0.0052(17) 0.0181(18) -0.0049(17)

loop_
_atom_type_symbol
_atom_type_description
_atom_type_scat_dispersion_real
_atom_type_scat_dispersion_imag
_atom_type_scat_source
C C 0.0033 0.0016 'International Tables Vol C Tables 4.2.6.8 and 6.1.1.4'
H H 0.0000 0.0000 'International Tables Vol C Tables 4.2.6.8 and 6.1.1.4'
Br Br -0.2901 2.4595 'International Tables Vol C Tables 4.2.6.8 and 6.1.1.4'
Cl Cl 0.1484 0.1585 'International Tables Vol C Tables 4.2.6.8 and 6.1.1.4'
N N 0.0061 0.0033 'International Tables Vol C Tables 4.2.6.8 and 6.1.1.4'
O O 0.0106 0.0060 'International Tables Vol C Tables 4.2.6.8 and 6.1.1.4'
S S 0.1246 0.1234 'International Tables Vol C Tables 4.2.6.8 and 6.1.1.4'

loop_
_geom_angle_atom_site_label_1
_geom_angle_atom_site_label_2
_geom_angle_atom_site_label_3
_geom_angle
_geom_angle_site_symmetry_1
_geom_angle_site_symmetry_3
_geom_angle_publ_flag
O2 S1 O1 119.3(2) . . ?
O2 S1 N1 107.64(17) . . ?
O1 S1 N1 106.19(18) . . ?
O2 S1 C1 108.35(19) . . ?
O1 S1 C1 108.72(19) . . ?
N1 S1 C1 105.86(17) . . ?
C12 N1 C8 114.7(3) . . ?
C12 N1 S1 110.4(2) . . ?
C8 N1 S1 115.5(2) . . ?
C2 C1 C6 120.6(4) . . ?
C2 C1 S1 120.2(3) . . ?
C6 C1 S1 119.2(3) . . ?
C3 C2 C1 119.2(4) . . ?
C2 C3 C4 121.1(4) . . ?
C5 C4 C3 118.4(4) . . ?
C5 C4 C7 120.0(5) . . ?
C3 C4 C7 121.6(5) . . ?
C6 C5 C4 121.3(4) . . ?
C5 C6 C1 119.3(4) . . ?
N1 C8 C13 113.7(3) . . ?
N1 C8 C9 109.7(3) . . ?
C13 C8 C9 104.6(3) . . ?
C10 C9 C8 114.6(3) . . ?
C11 C10 C9 109.5(3) . . ?
C11 C10 Cl1 110.8(3) . . ?
C9 C10 Cl1 110.7(3) . . ?
C11 C10 Br1 110.1(3) . . ?
C9 C10 Br1 109.3(3) . . ?
Cl1 C10 Br1 106.5(2) . . ?
C10 C11 C12 110.8(3) . . ?
N1 C12 C11 112.6(3) . . ?
C18 C13 C14 118.5(4) . . ?
C18 C13 C8 119.6(3) . . ?
C14 C13 C8 121.5(4) . . ?
C15 C14 C13 121.3(4) . . ?
C14 C15 C16 118.9(4) . . ?
C17 C16 C15 121.3(4) . . ?
C17 C16 Cl2 120.1(4) . . ?
C15 C16 Cl2 118.6(4) . . ?
C16 C17 C18 119.1(4) . . ?
C13 C18 C17 121.0(4) . . ?

loop_
_geom_bond_atom_site_label_1
_geom_bond_atom_site_label_2
_geom_bond_distance
_geom_bond_site_symmetry_2
_geom_bond_publ_flag
Br1 C10 1.928(4) . ?
Cl1 C10 1.824(4) . ?
Cl2 C16 1.748(5) . ?
S1 O2 1.429(3) . ?
S1 O1 1.430(3) . ?
S1 N1 1.669(3) . ?
S1 C1 1.767(4) . ?
N1 C12 1.493(5) . ?
N1 C8 1.498(5) . ?
C1 C2 1.387(6) . ?
C1 C6 1.390(6) . ?
C2 C3 1.384(6) . ?
C3 C4 1.397(7) . ?
C4 C5 1.386(7) . ?
C4 C7 1.509(6) . ?
C5 C6 1.383(6) . ?
C8 C13 1.522(5) . ?
C8 C9 1.546(5) . ?
C9 C10 1.508(5) . ?
C10 C11 1.503(6) . ?
C11 C12 1.509(5) . ?
C13 C18 1.385(6) . ?
C13 C14 1.389(6) . ?
C14 C15 1.375(6) . ?
C15 C16 1.390(7) . ?
C16 C17 1.367(7) . ?
C17 C18 1.390(6) . ?
